data_7044672
loop_
_publ_author_name
'Xiao, Ying-Hui'
'Deng, Zhaopeng'
'Zhu, Zhi-Biao'
'Huo, Li-Hua'
'Gao, Shan'

_publ_section_title
;
 Rare Earth Metal-Organic Complexes Constructed from Hydroxyl and Carboxyl
 Modified Arenesulfonate: Syntheses, Structure Evolutions, Ultraviolet,
 Visible and Near-Infrared Luminescence
;
_journal_name_full 'Dalton Transactions'
_journal_paper_doi 10.1039/C7DT03254D
_journal_year 2017
_chemical_formula_moiety 'C17 H13 Ho N2 O7 S'
_chemical_formula_sum 'C17 H13 Ho N2 O7 S'
_chemical_formula_weight 554.28
_chemical_name_systematic
; 
 ? 
;
_space_group_IT_number 14
_symmetry_cell_setting monoclinic
_symmetry_space_group_name_Hall '-P 2yn'
_symmetry_space_group_name_H-M 'P 1 21/n 1'
_atom_sites_solution_hydrogens geom
_atom_sites_solution_primary direct
_atom_sites_solution_secondary difmap
_audit_creation_method SHELXL-97
_audit_update_record
;
2017-05-13 deposited with the CCDC.
2017-11-06 downloaded from the CCDC.
;
_cell_angle_alpha 90.00
_cell_angle_beta 107.588(4)
_cell_angle_gamma 90.00
_cell_formula_units_Z 4
_cell_length_a 11.1687(4)
_cell_length_b 8.4946(3)
_cell_length_c 17.7855(6)
_cell_measurement_reflns_used 1893
_cell_measurement_temperature 295(2)
_cell_measurement_theta_max 28.75
_cell_measurement_theta_min 3.53
_cell_volume 1608.50(10)
_computing_cell_refinement
;
CrysAlis Pro (Agilent, 2013)
;
_computing_data_collection
;
CrysAlis Pro (Agilent, 2013)
;
_computing_data_reduction
;
CrysAlis Pro (Agilent, 2013)
;
_computing_molecular_graphics '(K. Brandenburg, Diamond 3.1, 2009)'
_computing_publication_material '(K. Brandenburg, Diamond 3.1, 2009)'
_computing_structure_refinement 'SHELXL-97 (Sheldrick, 1997)'
_computing_structure_solution 'SHELXS-97 (Sheldrick, 1990)'
_diffrn_ambient_temperature 295(2)
_diffrn_detector_area_resol_mean 16.1954
_diffrn_measured_fraction_theta_full 0.989
_diffrn_measured_fraction_theta_max 0.989
_diffrn_measurement_device_type 'Xcalibur, Eos'
_diffrn_measurement_method '\w scans'
_diffrn_radiation_monochromator graphite
_diffrn_radiation_source 'Enhance (Mo) X-ray Source'
_diffrn_radiation_type MoK\a
_diffrn_radiation_wavelength 0.71073
_diffrn_reflns_av_R_equivalents 0.0356
_diffrn_reflns_av_sigmaI/netI 0.0724
_diffrn_reflns_limit_h_max 14
_diffrn_reflns_limit_h_min -10
_diffrn_reflns_limit_k_max 9
_diffrn_reflns_limit_k_min -11
_diffrn_reflns_limit_l_max 23
_diffrn_reflns_limit_l_min -20
_diffrn_reflns_number 5614
_diffrn_reflns_theta_full 27.56
_diffrn_reflns_theta_max 27.56
_diffrn_reflns_theta_min 3.08
_exptl_absorpt_coefficient_mu 5.099
_exptl_absorpt_correction_T_max 0.4959
_exptl_absorpt_correction_T_min 0.4140
_exptl_absorpt_correction_type multi-scan
_exptl_absorpt_process_details
; 
CrysAlis Pro (Agilent, 2013)
Empirical absorption correction using spherical harmonics,
 implemented in SCALE3 ABSPACK scaling algorithm. 
;
_exptl_crystal_colour colorless
_exptl_crystal_density_diffrn 2.289
_exptl_crystal_density_method 'not measured'
_exptl_crystal_description prism
_exptl_crystal_F_000 1072
_exptl_crystal_size_max 0.21
_exptl_crystal_size_mid 0.16
_exptl_crystal_size_min 0.16
_refine_diff_density_max 0.964
_refine_diff_density_min -0.816
_refine_diff_density_rms 0.189
_refine_ls_extinction_method none
_refine_ls_goodness_of_fit_ref 1.001
_refine_ls_hydrogen_treatment mixed
_refine_ls_matrix_type full
_refine_ls_number_parameters 259
_refine_ls_number_reflns 3676
_refine_ls_number_restraints 3
_refine_ls_restrained_S_all 1.000
_refine_ls_R_factor_all 0.0547
_refine_ls_R_factor_gt 0.0381
_refine_ls_shift/su_max 0.001
_refine_ls_shift/su_mean 0.000
_refine_ls_structure_factor_coef Fsqd
_refine_ls_weighting_details 'calc w=1/[\s^2^(Fo^2^)+(0.0083P)^2^+0.0000P] where P=(Fo^2^+2Fc^2^)/3'
_refine_ls_weighting_scheme calc
_refine_ls_wR_factor_gt 0.0579
_refine_ls_wR_factor_ref 0.0642
_reflns_number_gt 2915
_reflns_number_total 3676
_reflns_threshold_expression >2sigma(I)
_cod_data_source_file c7dt03254d2.cif
_cod_data_source_block 5-Ho
_cod_original_cell_volume 1608.50(9)
_cod_original_sg_symbol_H-M 'P 21/n'
_cod_database_code 7044672

loop_
_symmetry_equiv_pos_as_xyz
'x, y, z'
'-x+1/2, y+1/2, -z+1/2'
'-x, -y, -z'
'x-1/2, -y-1/2, z-1/2'

loop_
_atom_site_label
_atom_site_type_symbol
_atom_site_fract_x
_atom_site_fract_y
_atom_site_fract_z
_atom_site_U_iso_or_equiv
_atom_site_adp_type
_atom_site_occupancy
_atom_site_symmetry_multiplicity
_atom_site_calc_flag
_atom_site_refinement_flags
Ho1 Ho 0.82293(2) 0.96368(3) 0.192767(15) 0.01235(7) Uani 1 1 d .
S1 S 0.85384(11) 1.36979(18) 0.16073(8) 0.0144(3) Uani 1 1 d .
O1 O 0.9137(3) 1.2150(5) 0.1689(2) 0.0207(10) Uani 1 1 d .
O1W O 0.9273(4) 0.7368(5) 0.2640(2) 0.0224(10) Uani 1 1 d D
H1W1 H 0.941(5) 0.655(4) 0.240(3) 0.034 Uiso 1 1 d D
H1W2 H 0.901(5) 0.710(6) 0.302(2) 0.034 Uiso 1 1 d D
O2 O 0.8059(3) 1.4037(5) 0.2270(2) 0.0204(10) Uani 1 1 d .
O3 O 0.9355(3) 1.4945(5) 0.1498(2) 0.0192(10) Uani 1 1 d .
O4 O 0.6642(3) 1.1137(5) 0.1210(2) 0.0154(8) Uani 1 1 d .
O5 O 0.3236(3) 1.2322(5) -0.1319(2) 0.0184(9) Uani 1 1 d .
O6 O 0.4098(3) 1.4163(5) -0.1902(2) 0.0187(9) Uani 1 1 d .
N1 N 1.0502(4) 0.9378(6) 0.1890(3) 0.0182(11) Uani 1 1 d .
N2 N 0.8563(4) 0.8887(6) 0.0624(3) 0.0202(11) Uani 1 1 d .
C1 C 0.7260(4) 1.3563(7) 0.0740(3) 0.0122(12) Uani 1 1 d .
C2 C 0.6455(4) 1.2228(7) 0.0656(3) 0.0150(12) Uani 1 1 d .
C3 C 0.5479(5) 1.2162(7) -0.0056(3) 0.0158(12) Uani 1 1 d .
H3A H 0.4954 1.1288 -0.0152 0.019 Uiso 1 1 calc R
C4 C 0.5257(4) 1.3317(7) -0.0619(3) 0.0139(12) Uani 1 1 d .
C5 C 0.6067(4) 1.4608(7) -0.0508(3) 0.0154(12) Uani 1 1 d .
H5A H 0.5934 1.5393 -0.0888 0.018 Uiso 1 1 calc R
C6 C 0.7064(5) 1.4704(8) 0.0171(3) 0.0189(13) Uani 1 1 d .
H6A H 0.7612 1.5555 0.0245 0.023 Uiso 1 1 calc R
C7 C 0.4103(5) 1.3254(7) -0.1339(3) 0.0147(12) Uani 1 1 d .
C8 C 1.1454(5) 0.9864(8) 0.2499(3) 0.0250(15) Uani 1 1 d .
H8A H 1.1271 1.0382 0.2911 0.030 Uiso 1 1 calc R
C9 C 1.2695(5) 0.9637(10) 0.2546(4) 0.0350(17) Uani 1 1 d .
H9A H 1.3335 1.0048 0.2965 0.042 Uiso 1 1 calc R
C10 C 1.2962(5) 0.8793(9) 0.1963(4) 0.0320(17) Uani 1 1 d .
H10A H 1.3792 0.8573 0.1995 0.038 Uiso 1 1 calc R
C11 C 1.2002(5) 0.8268(9) 0.1328(4) 0.0337(17) Uani 1 1 d .
H11A H 1.2171 0.7685 0.0929 0.040 Uiso 1 1 calc R
C12 C 1.0763(5) 0.8633(7) 0.1295(3) 0.0207(14) Uani 1 1 d .
C13 C 0.9680(5) 0.8341(8) 0.0582(4) 0.0218(14) Uani 1 1 d .
C14 C 0.9794(5) 0.7650(9) -0.0091(4) 0.0316(17) Uani 1 1 d .
H14A H 1.0564 0.7243 -0.0098 0.038 Uiso 1 1 calc R
C15 C 0.8777(6) 0.7561(9) -0.0749(4) 0.0343(18) Uani 1 1 d .
H15A H 0.8847 0.7101 -0.1208 0.041 Uiso 1 1 calc R
C16 C 0.7646(5) 0.8161(9) -0.0723(4) 0.0285(16) Uani 1 1 d .
H16A H 0.6940 0.8131 -0.1164 0.034 Uiso 1 1 calc R
C17 C 0.7589(5) 0.8801(8) -0.0033(4) 0.0237(14) Uani 1 1 d .
H17A H 0.6823 0.9204 -0.0017 0.028 Uiso 1 1 calc R

loop_
_atom_site_aniso_label
_atom_site_aniso_U_11
_atom_site_aniso_U_22
_atom_site_aniso_U_33
_atom_site_aniso_U_23
_atom_site_aniso_U_13
_atom_site_aniso_U_12
Ho1 0.01222(13) 0.01378(14) 0.00988(13) -0.00018(12) 0.00157(9) 0.00021(11)
S1 0.0123(6) 0.0177(8) 0.0118(7) 0.0000(6) 0.0015(5) -0.0001(6)
O1 0.0137(19) 0.021(3) 0.025(2) 0.000(2) 0.0025(17) 0.0013(17)
O1W 0.029(2) 0.022(3) 0.019(2) -0.001(2) 0.0117(19) 0.0027(19)
O2 0.0166(19) 0.030(3) 0.014(2) -0.001(2) 0.0043(16) 0.0052(17)
O3 0.0170(19) 0.019(3) 0.021(2) 0.0013(19) 0.0040(16) -0.0046(16)
O4 0.0133(18) 0.016(2) 0.015(2) 0.0035(19) 0.0017(15) -0.0011(16)
O5 0.019(2) 0.019(2) 0.014(2) -0.0017(19) -0.0006(16) -0.0078(17)
O6 0.020(2) 0.022(3) 0.012(2) 0.0029(19) 0.0023(16) -0.0005(17)
N1 0.017(2) 0.021(3) 0.017(3) 0.005(2) 0.0048(19) 0.000(2)
N2 0.015(2) 0.025(3) 0.020(3) -0.003(3) 0.006(2) -0.001(2)
C1 0.011(3) 0.017(3) 0.009(3) -0.003(2) 0.003(2) 0.001(2)
C2 0.012(3) 0.016(3) 0.015(3) 0.004(3) 0.003(2) 0.000(2)
C3 0.017(3) 0.014(3) 0.016(3) -0.002(3) 0.004(2) -0.001(2)
C4 0.013(3) 0.013(3) 0.013(3) 0.000(2) -0.001(2) -0.002(2)
C5 0.018(3) 0.016(3) 0.011(3) -0.002(3) 0.002(2) -0.005(2)
C6 0.019(3) 0.015(3) 0.022(3) -0.009(3) 0.006(2) -0.009(3)
C7 0.021(3) 0.012(3) 0.011(3) -0.007(2) 0.004(2) 0.002(2)
C8 0.021(3) 0.032(4) 0.019(3) 0.000(3) 0.003(2) -0.003(3)
C9 0.021(3) 0.048(5) 0.032(4) 0.006(4) 0.002(3) 0.000(3)
C10 0.014(3) 0.037(5) 0.044(4) 0.004(4) 0.007(3) 0.004(3)
C11 0.025(3) 0.036(5) 0.045(4) 0.001(4) 0.018(3) 0.006(3)
C12 0.027(3) 0.018(4) 0.019(3) 0.003(3) 0.011(3) -0.002(3)
C13 0.026(3) 0.017(3) 0.025(3) 0.000(3) 0.011(3) -0.001(3)
C14 0.024(3) 0.040(5) 0.037(4) -0.011(4) 0.019(3) -0.002(3)
C15 0.046(4) 0.036(5) 0.023(4) -0.021(3) 0.014(3) -0.009(3)
C16 0.035(4) 0.037(4) 0.013(3) 0.002(3) 0.007(3) -0.010(3)
C17 0.020(3) 0.026(4) 0.025(3) -0.001(3) 0.007(3) -0.002(3)

loop_
_atom_type_symbol
_atom_type_description
_atom_type_scat_dispersion_real
_atom_type_scat_dispersion_imag
_atom_type_scat_source
C C 0.0033 0.0016 'International Tables Vol C Tables 4.2.6.8 and 6.1.1.4'
H H 0.0000 0.0000 'International Tables Vol C Tables 4.2.6.8 and 6.1.1.4'
N N 0.0061 0.0033 'International Tables Vol C Tables 4.2.6.8 and 6.1.1.4'
O O 0.0106 0.0060 'International Tables Vol C Tables 4.2.6.8 and 6.1.1.4'
S S 0.1246 0.1234 'International Tables Vol C Tables 4.2.6.8 and 6.1.1.4'
Ho Ho -0.2175 4.6783 'International Tables Vol C Tables 4.2.6.8 and 6.1.1.4'

loop_
_geom_angle_atom_site_label_1
_geom_angle_atom_site_label_2
_geom_angle_atom_site_label_3
_geom_angle
_geom_angle_site_symmetry_1
_geom_angle_site_symmetry_3
O4 Ho1 O6 108.32(14) . 4_686
O4 Ho1 O5 79.61(14) . 3_675
O6 Ho1 O5 142.03(13) 4_686 3_675
O4 Ho1 O2 86.88(13) . 2_645
O6 Ho1 O2 73.26(13) 4_686 2_645
O5 Ho1 O2 70.13(13) 3_675 2_645
O4 Ho1 O1W 158.30(13) . .
O6 Ho1 O1W 82.61(14) 4_686 .
O5 Ho1 O1W 80.50(14) 3_675 .
O2 Ho1 O1W 78.26(13) 2_645 .
O4 Ho1 O1 72.79(12) . .
O6 Ho1 O1 71.44(13) 4_686 .
O5 Ho1 O1 143.21(13) 3_675 .
O2 Ho1 O1 130.49(14) 2_645 .
O1W Ho1 O1 128.91(13) . .
O4 Ho1 N2 86.07(14) . .
O6 Ho1 N2 144.58(13) 4_686 .
O5 Ho1 N2 71.13(14) 3_675 .
O2 Ho1 N2 141.27(14) 2_645 .
O1W Ho1 N2 95.64(15) . .
O1 Ho1 N2 82.98(15) . .
O4 Ho1 N1 130.64(14) . .
O6 Ho1 N1 84.81(14) 4_686 .
O5 Ho1 N1 118.85(14) 3_675 .
O2 Ho1 N1 141.49(13) 2_645 .
O1W Ho1 N1 67.63(14) . .
O1 Ho1 N1 66.86(14) . .
N2 Ho1 N1 62.34(14) . .
O3 S1 O1 112.5(2) . .
O3 S1 O2 111.3(2) . .
O1 S1 O2 111.4(2) . .
O3 S1 C1 107.9(2) . .
O1 S1 C1 104.7(3) . .
O2 S1 C1 108.8(2) . .
S1 O1 Ho1 126.78(19) . .
Ho1 O1W H1W1 122(4) . .
Ho1 O1W H1W2 114(4) . .
H1W1 O1W H1W2 109.7(18) . .
S1 O2 Ho1 164.7(2) . 2_655
C2 O4 Ho1 137.9(3) . .
C7 O5 Ho1 149.8(3) . 3_675
C7 O6 Ho1 154.8(3) . 4_585
C8 N1 C12 118.5(5) . .
C8 N1 Ho1 120.3(4) . .
C12 N1 Ho1 120.9(3) . .
C17 N2 C13 117.0(5) . .
C17 N2 Ho1 120.4(4) . .
C13 N2 Ho1 121.9(4) . .
C6 C1 C2 122.0(5) . .
C6 C1 S1 120.5(4) . .
C2 C1 S1 117.5(4) . .
O4 C2 C3 123.4(5) . .
O4 C2 C1 121.8(5) . .
C3 C2 C1 114.8(5) . .
C4 C3 C2 123.5(5) . .
C4 C3 H3A 118.2 . .
C2 C3 H3A 118.2 . .
C3 C4 C5 119.5(5) . .
C3 C4 C7 120.7(5) . .
C5 C4 C7 119.7(5) . .
C6 C5 C4 119.3(6) . .
C6 C5 H5A 120.4 . .
C4 C5 H5A 120.4 . .
C1 C6 C5 120.8(5) . .
C1 C6 H6A 119.6 . .
C5 C6 H6A 119.6 . .
O5 C7 O6 126.0(5) . .
O5 C7 C4 117.5(5) . .
O6 C7 C4 116.5(5) . .
N1 C8 C9 123.2(6) . .
N1 C8 H8A 118.4 . .
C9 C8 H8A 118.4 . .
C10 C9 C8 118.3(6) . .
C10 C9 H9A 120.9 . .
C8 C9 H9A 120.9 . .
C9 C10 C11 119.9(5) . .
C9 C10 H10A 120.0 . .
C11 C10 H10A 120.0 . .
C10 C11 C12 118.5(6) . .
C10 C11 H11A 120.7 . .
C12 C11 H11A 120.7 . .
N1 C12 C11 121.3(5) . .
N1 C12 C13 116.0(5) . .
C11 C12 C13 122.5(6) . .
N2 C13 C14 121.6(5) . .
N2 C13 C12 115.0(5) . .
C14 C13 C12 123.3(5) . .
C15 C14 C13 119.9(5) . .
C15 C14 H14A 120.0 . .
C13 C14 H14A 120.0 . .
C14 C15 C16 119.0(6) . .
C14 C15 H15A 120.5 . .
C16 C15 H15A 120.5 . .
C17 C16 C15 118.1(6) . .
C17 C16 H16A 120.9 . .
C15 C16 H16A 120.9 . .
N2 C17 C16 124.3(5) . .
N2 C17 H17A 117.9 . .
C16 C17 H17A 117.9 . .

loop_
_geom_bond_atom_site_label_1
_geom_bond_atom_site_label_2
_geom_bond_distance
_geom_bond_site_symmetry_2
Ho1 O4 2.243(4) .
Ho1 O6 2.256(4) 4_686
Ho1 O5 2.355(4) 3_675
Ho1 O2 2.367(3) 2_645
Ho1 O1W 2.405(4) .
Ho1 O1 2.455(4) .
Ho1 N2 2.539(5) .
Ho1 N1 2.568(4) .
S1 O3 1.449(4) .
S1 O1 1.462(4) .
S1 O2 1.464(4) .
S1 C1 1.761(5) .
O1W H1W1 0.85(6) .
O1W H1W2 0.85(6) .
O2 Ho1 2.367(3) 2_655
O4 C2 1.322(6) .
O5 C7 1.260(6) .
O5 Ho1 2.355(4) 3_675
O6 C7 1.263(6) .
O6 Ho1 2.256(4) 4_585
N1 C8 1.333(7) .
N1 C12 1.339(7) .
N2 C17 1.336(7) .
N2 C13 1.353(6) .
C1 C6 1.370(8) .
C1 C2 1.427(7) .
C2 C3 1.401(7) .
C3 C4 1.370(7) .
C3 H3A 0.9300 .
C4 C5 1.397(7) .
C4 C7 1.519(7) .
C5 C6 1.375(7) .
C5 H5A 0.9300 .
C6 H6A 0.9300 .
C8 C9 1.376(7) .
C8 H8A 0.9300 .
C9 C10 1.367(9) .
C9 H9A 0.9300 .
C10 C11 1.375(9) .
C10 H10A 0.9300 .
C11 C12 1.403(7) .
C11 H11A 0.9300 .
C12 C13 1.485(8) .
C13 C14 1.373(8) .
C14 C15 1.365(8) .
C14 H14A 0.9300 .
C15 C16 1.376(8) .
C15 H15A 0.9300 .
C16 C17 1.361(8) .
C16 H16A 0.9300 .
C17 H17A 0.9300 .

loop_
_geom_hbond_atom_site_label_D
_geom_hbond_atom_site_label_H
_geom_hbond_atom_site_label_A
_geom_hbond_distance_DH
_geom_hbond_distance_HA
_geom_hbond_distance_DA
_geom_hbond_angle_DHA
_geom_hbond_site_symmetry_A
O1W H1W1 O3 0.85(6) 2.10(2) 2.913(6) 161(5) 1_545
O1W H1W1 O2 0.85(6) 2.59(4) 3.121(6) 122(4) 1_545
O1W H1W2 O4 0.85(6) 1.919(16) 2.755(5) 170(5) 2_645

loop_
_geom_torsion_atom_site_label_1
_geom_torsion_atom_site_label_2
_geom_torsion_atom_site_label_3
_geom_torsion_atom_site_label_4
_geom_torsion
_geom_torsion_site_symmetry_1
_geom_torsion_site_symmetry_4
O3 S1 O1 Ho1 177.9(2) . .
O2 S1 O1 Ho1 52.2(3) . .
C1 S1 O1 Ho1 -65.2(3) . .
O4 Ho1 O1 S1 31.9(3) . .
O6 Ho1 O1 S1 -84.9(3) 4_686 .
O5 Ho1 O1 S1 75.1(4) 3_675 .
O2 Ho1 O1 S1 -38.2(3) 2_645 .
O1W Ho1 O1 S1 -148.4(2) . .
N2 Ho1 O1 S1 120.0(3) . .
N1 Ho1 O1 S1 -177.1(3) . .
O3 S1 O2 Ho1 112.9(10) . 2_655
O1 S1 O2 Ho1 -120.6(10) . 2_655
C1 S1 O2 Ho1 -5.7(12) . 2_655
O6 Ho1 O4 C2 95.7(5) 4_686 .
O5 Ho1 O4 C2 -122.7(5) 3_675 .
O2 Ho1 O4 C2 167.0(5) 2_645 .
O1W Ho1 O4 C2 -146.5(5) . .
O1 Ho1 O4 C2 32.7(5) . .
N2 Ho1 O4 C2 -51.2(5) . .
N1 Ho1 O4 C2 -3.4(6) . .
O4 Ho1 N1 C8 113.1(4) . .
O6 Ho1 N1 C8 3.4(5) 4_686 .
O5 Ho1 N1 C8 -145.3(4) 3_675 .
O2 Ho1 N1 C8 -51.3(6) 2_645 .
O1W Ho1 N1 C8 -80.8(5) . .
O1 Ho1 N1 C8 75.4(5) . .
N2 Ho1 N1 C8 169.6(5) . .
O4 Ho1 N1 C12 -72.7(5) . .
O6 Ho1 N1 C12 177.5(5) 4_686 .
O5 Ho1 N1 C12 28.9(5) 3_675 .
O2 Ho1 N1 C12 122.9(4) 2_645 .
O1W Ho1 N1 C12 93.4(5) . .
O1 Ho1 N1 C12 -110.5(5) . .
N2 Ho1 N1 C12 -16.2(4) . .
O4 Ho1 N2 C17 -32.3(5) . .
O6 Ho1 N2 C17 -148.9(4) 4_686 .
O5 Ho1 N2 C17 48.0(5) 3_675 .
O2 Ho1 N2 C17 47.7(6) 2_645 .
O1W Ho1 N2 C17 126.0(5) . .
O1 Ho1 N2 C17 -105.4(5) . .
N1 Ho1 N2 C17 -172.9(5) . .
O4 Ho1 N2 C13 157.5(5) . .
O6 Ho1 N2 C13 40.9(6) 4_686 .
O5 Ho1 N2 C13 -122.1(5) 3_675 .
O2 Ho1 N2 C13 -122.5(4) 2_645 .
O1W Ho1 N2 C13 -44.2(5) . .
O1 Ho1 N2 C13 84.4(5) . .
N1 Ho1 N2 C13 16.9(4) . .
O3 S1 C1 C6 -11.0(5) . .
O1 S1 C1 C6 -131.0(4) . .
O2 S1 C1 C6 109.8(5) . .
O3 S1 C1 C2 168.7(4) . .
O1 S1 C1 C2 48.7(5) . .
O2 S1 C1 C2 -70.5(5) . .
Ho1 O4 C2 C3 128.7(5) . .
Ho1 O4 C2 C1 -50.3(8) . .
C6 C1 C2 O4 -179.4(5) . .
S1 C1 C2 O4 0.9(7) . .
C6 C1 C2 C3 1.5(8) . .
S1 C1 C2 C3 -178.1(4) . .
O4 C2 C3 C4 177.7(5) . .
C1 C2 C3 C4 -3.3(8) . .
C2 C3 C4 C5 3.1(8) . .
C2 C3 C4 C7 -173.6(5) . .
C3 C4 C5 C6 -0.9(8) . .
C7 C4 C5 C6 175.8(5) . .
C2 C1 C6 C5 0.4(8) . .
S1 C1 C6 C5 -179.9(4) . .
C4 C5 C6 C1 -0.8(8) . .
Ho1 O5 C7 O6 47.3(11) 3_675 .
Ho1 O5 C7 C4 -133.7(6) 3_675 .
Ho1 O6 C7 O5 7.3(13) 4_585 .
Ho1 O6 C7 C4 -171.7(6) 4_585 .
C3 C4 C7 O5 15.1(8) . .
C5 C4 C7 O5 -161.6(5) . .
C3 C4 C7 O6 -165.8(5) . .
C5 C4 C7 O6 17.5(7) . .
C12 N1 C8 C9 -0.1(9) . .
Ho1 N1 C8 C9 174.2(5) . .
N1 C8 C9 C10 -3.9(11) . .
C8 C9 C10 C11 3.5(11) . .
C9 C10 C11 C12 0.6(11) . .
C8 N1 C12 C11 4.4(9) . .
Ho1 N1 C12 C11 -169.9(5) . .
C8 N1 C12 C13 -170.9(5) . .
Ho1 N1 C12 C13 14.9(7) . .
C10 C11 C12 N1 -4.6(10) . .
C10 C11 C12 C13 170.3(6) . .
C17 N2 C13 C14 -3.5(9) . .
Ho1 N2 C13 C14 167.0(5) . .
C17 N2 C13 C12 173.0(5) . .
Ho1 N2 C13 C12 -16.4(7) . .
N1 C12 C13 N2 0.8(8) . .
C11 C12 C13 N2 -174.4(6) . .
N1 C12 C13 C14 177.3(6) . .
C11 C12 C13 C14 2.1(10) . .
N2 C13 C14 C15 2.8(10) . .
C12 C13 C14 C15 -173.5(6) . .
C13 C14 C15 C16 -0.4(11) . .
C14 C15 C16 C17 -0.9(10) . .
C13 N2 C17 C16 2.1(9) . .
Ho1 N2 C17 C16 -168.5(5) . .
C15 C16 C17 N2 0.1(10) . .
